data_7031521
loop_
_publ_author_name
'Winkel, Russell W.'
'Dubinina, Galyna G.'
'Abboud, Khalil A.'
'Schanze, Kirk S.'

_publ_section_title
;
 Photophysical properties of trans-platinum acetylide complexes featuring
 N-heterocyclic carbene ligands.
;
_journal_issue 47
_journal_name_full 'Dalton transactions (Cambridge, England : 2003)'
_journal_page_first 17712
_journal_page_last 17720
_journal_paper_doi 10.1039/c4dt01520g
_journal_volume 43
_journal_year 2014
_chemical_formula_moiety 'C30 H48 Cl2 N4 Pt, 2(C H Cl3)'
_chemical_formula_sum 'C32 H50 Cl8 N4 Pt'
_chemical_formula_weight 969.45
_chemical_name_systematic
; 
 ? 
;
_space_group_IT_number 14
_symmetry_cell_setting monoclinic
_symmetry_space_group_name_Hall '-P 2ybc'
_symmetry_space_group_name_H-M 'P 1 21/c 1'
_atom_sites_solution_hydrogens geom
_atom_sites_solution_primary direct
_atom_sites_solution_secondary difmap
_audit_creation_method SHELXL-97
_audit_update_record
;
2011-08-08 # Formatted by publCIF
;
_cell_angle_alpha 90.00
_cell_angle_beta 97.930(6)
_cell_angle_gamma 90.00
_cell_formula_units_Z 2
_cell_length_a 10.7953(19)
_cell_length_b 14.724(3)
_cell_length_c 12.701(2)
_cell_measurement_reflns_used 9318
_cell_measurement_temperature 100(2)
_cell_measurement_theta_max 35.92
_cell_measurement_theta_min 2.35
_cell_volume 1999.5(6)
_computing_cell_refinement 'Bruker APEX2'
_computing_data_collection 'Bruker APEX2 (Bruker, 2008)'
_computing_data_reduction 'Bruker SAINT (Bruker, 2008)'
_computing_molecular_graphics 'Bruker SHELXTL'
_computing_publication_material 'Bruker SHELXTL'
_computing_structure_refinement 'Bruker SHELXTL'
_computing_structure_solution 'Bruker SHELXTL (Bruker, 2008)'
_diffrn_ambient_temperature 100(2)
_diffrn_measured_fraction_theta_full 1.000
_diffrn_measured_fraction_theta_max 1.000
_diffrn_measurement_device_type 'Bruker APEX-II CCD'
_diffrn_measurement_method '\w scans'
_diffrn_radiation_monochromator graphite
_diffrn_radiation_source 'fine-focus sealed tube'
_diffrn_radiation_type MoK\a
_diffrn_radiation_wavelength 0.71073
_diffrn_reflns_av_R_equivalents 0.0248
_diffrn_reflns_av_sigmaI/netI 0.0156
_diffrn_reflns_limit_h_max 14
_diffrn_reflns_limit_h_min -13
_diffrn_reflns_limit_k_max 19
_diffrn_reflns_limit_k_min -15
_diffrn_reflns_limit_l_max 16
_diffrn_reflns_limit_l_min -16
_diffrn_reflns_number 23816
_diffrn_reflns_theta_full 27.50
_diffrn_reflns_theta_max 27.50
_diffrn_reflns_theta_min 1.90
_exptl_absorpt_coefficient_mu 4.071
_exptl_absorpt_correction_T_max 0.5118
_exptl_absorpt_correction_T_min 0.4862
_exptl_absorpt_correction_type empirical
_exptl_absorpt_process_details 'based on The full data, Bruker SHELXTL  v6.14 (Bruker 2008)'
_exptl_crystal_colour colourless
_exptl_crystal_density_diffrn 1.610
_exptl_crystal_density_method 'not measured'
_exptl_crystal_description irregular
_exptl_crystal_F_000 968
_exptl_crystal_size_max 0.21
_exptl_crystal_size_mid 0.20
_exptl_crystal_size_min 0.19
_refine_diff_density_max 0.764
_refine_diff_density_min -1.192
_refine_diff_density_rms 0.077
_refine_ls_extinction_method none
_refine_ls_goodness_of_fit_ref 1.044
_refine_ls_hydrogen_treatment constr
_refine_ls_matrix_type full
_refine_ls_number_parameters 225
_refine_ls_number_reflns 4584
_refine_ls_number_restraints 0
_refine_ls_restrained_S_all 1.044
_refine_ls_R_factor_all 0.0158
_refine_ls_R_factor_gt 0.0142
_refine_ls_shift/su_max 0.001
_refine_ls_shift/su_mean 0.000
_refine_ls_structure_factor_coef Fsqd
_refine_ls_weighting_details 'calc w=1/[\s^2^(Fo^2^)+(0.0217P)^2^+1.2656P] where P=(Fo^2^+2Fc^2^)/3'
_refine_ls_weighting_scheme calc
_refine_ls_wR_factor_gt 0.0402
_refine_ls_wR_factor_ref 0.0416
_reflns_number_gt 4224
_reflns_number_total 4584
_reflns_threshold_expression I>2\s(I)
_cod_data_source_file c4dt01520g2.cif
_cod_data_source_block wink2_(ICy)2PtCl2_1
_cod_depositor_comments
;
The following automatic conversions were performed:

'_symmetry_cell_setting' value 'Monoclinic' changed to 'monoclinic'
according to
/usr/data/users/saulius/crontab/automatic-downloads/rss-feeds/RSC/lib/dictionaries/cif_core.dic
dictionary named 'cif_core.dic' version 2.4.2 from
2011-04-26.

'_exptl_absorpt_correction_type' value 'Empirical'
changed to 'empirical' according to
/usr/data/users/saulius/crontab/automatic-downloads/rss-feeds/RSC/lib/dictionaries/cif_core.dic
dictionary named 'cif_core.dic' version 2.4.2 from 2011-04-26.

Automatic conversion script
Id: cif_fix_values 2281 2013-09-26 08:29:07Z andrius 

 Adding full bibliography for 7031521--7031524.cif.
;
_cod_original_cell_volume 1999.6(6)
_cod_original_sg_symbol_H-M P21/c
_cod_database_code 7031521

loop_
_symmetry_equiv_pos_as_xyz
'x, y, z'
'-x, y+1/2, -z+1/2'
'-x, -y, -z'
'x, -y-1/2, z-1/2'

loop_
_atom_site_label
_atom_site_type_symbol
_atom_site_fract_x
_atom_site_fract_y
_atom_site_fract_z
_atom_site_U_iso_or_equiv
_atom_site_adp_type
_atom_site_occupancy
_atom_site_symmetry_multiplicity
_atom_site_calc_flag
_atom_site_refinement_flags
_atom_site_disorder_assembly
_atom_site_disorder_group
Pt1 Pt 0.5000 1.0000 0.5000 0.01113(4) Uani 1 2 d S . .
N1 N 0.55866(12) 0.90233(9) 0.71275(10) 0.0148(3) Uani 1 1 d . . .
N2 N 0.38344(13) 0.85676(9) 0.62822(10) 0.0161(3) Uani 1 1 d . . .
Cl1 Cl 0.4649(2) 1.12422(13) 0.60211(17) 0.0219(4) Uani 0.81(2) 1 d P A 1
Cl1' Cl 0.434(4) 1.1265(7) 0.5896(17) 0.052(3) Uani 0.19(2) 1 d P A 2
Cl2 Cl 0.37175(5) 0.18677(4) 0.92488(4) 0.03770(12) Uani 1 1 d . B .
Cl3 Cl 0.32787(7) -0.00166(3) 0.86133(6) 0.03889(14) Uani 1 1 d . B .
Cl4 Cl 0.1393(6) 0.1416(5) 0.8046(7) 0.0420(11) Uani 0.41(4) 1 d P B 1
Cl4' Cl 0.1517(10) 0.1319(6) 0.7789(14) 0.060(2) Uani 0.59(4) 1 d P B 2
C1 C 0.47850(14) 0.91570(11) 0.62238(12) 0.0138(3) Uani 1 1 d . A .
C2 C 0.51521(16) 0.83408(11) 0.77322(13) 0.0192(3) Uani 1 1 d . A .
H2 H 0.5555 0.8115 0.8393 0.023 Uiso 1 1 calc R . .
C3 C 0.40527(16) 0.80583(11) 0.72074(12) 0.0195(3) Uani 1 1 d . A .
H3 H 0.3527 0.7599 0.7428 0.023 Uiso 1 1 calc R . .
C4 C 0.68026(14) 0.94825(11) 0.73791(12) 0.0158(3) Uani 1 1 d . A .
H4 H 0.6854 0.9964 0.6832 0.019 Uiso 1 1 calc R . .
C5 C 0.78546(16) 0.88041(12) 0.73052(13) 0.0220(3) Uani 1 1 d . . .
H5A H 0.7789 0.8567 0.6570 0.026 Uiso 1 1 calc R A .
H5B H 0.7767 0.8286 0.7786 0.026 Uiso 1 1 calc R . .
C6 C 0.91360(16) 0.92440(14) 0.76079(14) 0.0253(4) Uani 1 1 d . A .
H6A H 0.9797 0.8780 0.7596 0.030 Uiso 1 1 calc R . .
H6B H 0.9262 0.9718 0.7080 0.030 Uiso 1 1 calc R . .
C7 C 0.92455(16) 0.96687(14) 0.87112(14) 0.0234(4) Uani 1 1 d . . .
H7A H 1.0072 0.9965 0.8881 0.028 Uiso 1 1 calc R A .
H7B H 0.9181 0.9189 0.9247 0.028 Uiso 1 1 calc R . .
C8 C 0.82113(16) 1.03696(12) 0.87571(14) 0.0215(3) Uani 1 1 d . A .
H8A H 0.8316 1.0872 0.8259 0.026 Uiso 1 1 calc R . .
H8B H 0.8281 1.0627 0.9483 0.026 Uiso 1 1 calc R . .
C9 C 0.69147(19) 0.99429(10) 0.84649(16) 0.0189(4) Uani 1 1 d . . .
H9A H 0.6771 0.9490 0.9011 0.023 Uiso 1 1 calc R A .
H9B H 0.6266 1.0420 0.8453 0.023 Uiso 1 1 calc R . .
C10 C 0.27331(15) 0.84895(11) 0.54650(12) 0.0172(3) Uani 1 1 d . A .
H10 H 0.2828 0.8942 0.4895 0.021 Uiso 1 1 calc R . .
C11 C 0.26796(16) 0.75446(12) 0.49616(14) 0.0229(3) Uani 1 1 d . . .
H11A H 0.2660 0.7079 0.5521 0.027 Uiso 1 1 calc R A .
H11B H 0.3439 0.7443 0.4621 0.027 Uiso 1 1 calc R . .
C12 C 0.15180(17) 0.74472(13) 0.41302(15) 0.0275(4) Uani 1 1 d . A .
H12A H 0.1591 0.7860 0.3527 0.033 Uiso 1 1 calc R . .
H12B H 0.1468 0.6817 0.3855 0.033 Uiso 1 1 calc R . .
C13 C 0.03280(17) 0.76692(13) 0.45965(15) 0.0278(4) Uani 1 1 d . . .
H13A H 0.0210 0.7220 0.5154 0.033 Uiso 1 1 calc R A .
H13B H -0.0400 0.7629 0.4032 0.033 Uiso 1 1 calc R . .
C14 C 0.03977(18) 0.86219(14) 0.50735(15) 0.0275(4) Uani 1 1 d . A .
H14A H -0.0372 0.8745 0.5393 0.033 Uiso 1 1 calc R . .
H14B H 0.0448 0.9074 0.4504 0.033 Uiso 1 1 calc R . .
C15 C 0.15385(16) 0.87196(13) 0.59244(14) 0.0246(4) Uani 1 1 d . . .
H15A H 0.1588 0.9350 0.6197 0.030 Uiso 1 1 calc R A .
H15B H 0.1451 0.8308 0.6526 0.030 Uiso 1 1 calc R . .
C16 C 0.30595(19) 0.11305(14) 0.82383(15) 0.0302(4) Uani 1 1 d . . .
H16 H 0.3427 0.1250 0.7571 0.036 Uiso 1 1 calc R B 1

loop_
_atom_site_aniso_label
_atom_site_aniso_U_11
_atom_site_aniso_U_22
_atom_site_aniso_U_33
_atom_site_aniso_U_23
_atom_site_aniso_U_13
_atom_site_aniso_U_12
Pt1 0.01458(5) 0.00941(5) 0.00904(5) 0.00054(3) 0.00040(3) -0.00181(3)
N1 0.0203(6) 0.0127(6) 0.0109(6) 0.0016(5) 0.0006(5) -0.0021(5)
N2 0.0202(7) 0.0142(6) 0.0135(6) 0.0019(5) 0.0009(5) -0.0048(5)
Cl1 0.0395(8) 0.0100(6) 0.0181(4) -0.0025(5) 0.0106(5) -0.0012(7)
Cl1' 0.099(9) 0.029(3) 0.037(4) 0.017(3) 0.046(5) 0.034(4)
Cl2 0.0565(3) 0.0313(3) 0.0227(2) 0.00368(19) -0.0037(2) -0.0142(2)
Cl3 0.0492(4) 0.0290(3) 0.0407(3) -0.00665(18) 0.0143(3) 0.00282(19)
Cl4 0.0295(13) 0.0338(14) 0.064(2) 0.0081(13) 0.010(2) -0.0069(8)
Cl4' 0.048(2) 0.0391(14) 0.081(4) 0.018(2) -0.0304(19) -0.0135(14)
C1 0.0176(7) 0.0117(7) 0.0118(7) -0.0012(6) 0.0012(6) -0.0012(6)
C2 0.0279(8) 0.0152(8) 0.0142(7) 0.0033(6) 0.0019(6) -0.0019(6)
C3 0.0281(8) 0.0155(8) 0.0150(7) 0.0041(6) 0.0031(6) -0.0055(6)
C4 0.0179(7) 0.0143(7) 0.0143(7) 0.0019(6) -0.0014(6) -0.0014(6)
C5 0.0239(8) 0.0225(9) 0.0190(8) -0.0037(7) 0.0005(6) 0.0030(7)
C6 0.0207(8) 0.0333(10) 0.0215(8) -0.0018(7) 0.0014(6) 0.0041(7)
C7 0.0188(8) 0.0277(10) 0.0218(8) -0.0001(8) -0.0044(6) 0.0026(7)
C8 0.0225(8) 0.0188(9) 0.0213(8) -0.0016(7) -0.0031(6) -0.0004(7)
C9 0.0202(9) 0.0185(9) 0.0174(9) -0.0034(6) 0.0002(7) -0.0002(6)
C10 0.0196(7) 0.0166(8) 0.0147(7) 0.0004(6) -0.0001(6) -0.0058(6)
C11 0.0243(8) 0.0205(9) 0.0231(8) -0.0051(7) 0.0008(7) -0.0037(7)
C12 0.0290(9) 0.0262(9) 0.0254(9) -0.0070(7) -0.0032(7) -0.0055(7)
C13 0.0237(9) 0.0309(10) 0.0272(9) -0.0006(8) -0.0025(7) -0.0088(8)
C14 0.0214(8) 0.0333(11) 0.0267(9) -0.0032(8) -0.0001(7) 0.0001(8)
C15 0.0229(8) 0.0288(10) 0.0219(8) -0.0062(7) 0.0017(7) -0.0017(7)
C16 0.0363(10) 0.0348(11) 0.0199(8) -0.0005(8) 0.0053(7) -0.0106(8)

loop_
_atom_type_symbol
_atom_type_description
_atom_type_scat_dispersion_real
_atom_type_scat_dispersion_imag
_atom_type_scat_source
C C 0.0033 0.0016 'International Tables Vol C Tables 4.2.6.8 and 6.1.1.4'
H H 0.0000 0.0000 'International Tables Vol C Tables 4.2.6.8 and 6.1.1.4'
N N 0.0061 0.0033 'International Tables Vol C Tables 4.2.6.8 and 6.1.1.4'
Cl Cl 0.1484 0.1585 'International Tables Vol C Tables 4.2.6.8 and 6.1.1.4'
Pt Pt -1.7033 8.3905 'International Tables Vol C Tables 4.2.6.8 and 6.1.1.4'

loop_
_geom_angle_atom_site_label_1
_geom_angle_atom_site_label_2
_geom_angle_atom_site_label_3
_geom_angle
_geom_angle_site_symmetry_1
_geom_angle_site_symmetry_3
C1 Pt1 C1 179.998(1) . 3_676
C1 Pt1 Cl1 90.53(7) . .
C1 Pt1 Cl1 89.46(7) 3_676 .
C1 Pt1 Cl1 89.47(7) . 3_676
C1 Pt1 Cl1 90.54(7) 3_676 3_676
Cl1 Pt1 Cl1 180.0 . 3_676
C1 Pt1 Cl1' 92.3(3) . .
C1 Pt1 Cl1' 87.7(3) 3_676 .
Cl1 Pt1 Cl1' 8.5(9) . .
Cl1 Pt1 Cl1' 171.5(9) 3_676 .
C1 Pt1 Cl1' 87.7(3) . 3_676
C1 Pt1 Cl1' 92.3(3) 3_676 3_676
Cl1 Pt1 Cl1' 171.5(10) . 3_676
Cl1 Pt1 Cl1' 8.5(9) 3_676 3_676
Cl1' Pt1 Cl1' 179.999(5) . 3_676
C1 N1 C2 110.48(13) . .
C1 N1 C4 124.34(13) . .
C2 N1 C4 124.95(13) . .
C1 N2 C3 110.59(13) . .
C1 N2 C10 123.82(13) . .
C3 N2 C10 125.60(13) . .
N1 C1 N2 105.14(13) . .
N1 C1 Pt1 127.73(11) . .
N2 C1 Pt1 127.04(11) . .
C3 C2 N1 107.03(14) . .
C3 C2 H2 126.5 . .
N1 C2 H2 126.5 . .
C2 C3 N2 106.74(14) . .
C2 C3 H3 126.6 . .
N2 C3 H3 126.6 . .
N1 C4 C5 109.58(13) . .
N1 C4 C9 110.93(13) . .
C5 C4 C9 112.31(13) . .
N1 C4 H4 108.0 . .
C5 C4 H4 108.0 . .
C9 C4 H4 108.0 . .
C4 C5 C6 111.28(14) . .
C4 C5 H5A 109.4 . .
C6 C5 H5A 109.4 . .
C4 C5 H5B 109.4 . .
C6 C5 H5B 109.4 . .
H5A C5 H5B 108.0 . .
C7 C6 C5 110.98(14) . .
C7 C6 H6A 109.4 . .
C5 C6 H6A 109.4 . .
C7 C6 H6B 109.4 . .
C5 C6 H6B 109.4 . .
H6A C6 H6B 108.0 . .
C6 C7 C8 110.37(14) . .
C6 C7 H7A 109.6 . .
C8 C7 H7A 109.6 . .
C6 C7 H7B 109.6 . .
C8 C7 H7B 109.6 . .
H7A C7 H7B 108.1 . .
C7 C8 C9 111.21(15) . .
C7 C8 H8A 109.4 . .
C9 C8 H8A 109.4 . .
C7 C8 H8B 109.4 . .
C9 C8 H8B 109.4 . .
H8A C8 H8B 108.0 . .
C4 C9 C8 110.90(15) . .
C4 C9 H9A 109.5 . .
C8 C9 H9A 109.5 . .
C4 C9 H9B 109.5 . .
C8 C9 H9B 109.5 . .
H9A C9 H9B 108.0 . .
N2 C10 C15 110.89(13) . .
N2 C10 C11 110.27(13) . .
C15 C10 C11 112.15(14) . .
N2 C10 H10 107.8 . .
C15 C10 H10 107.8 . .
C11 C10 H10 107.8 . .
C10 C11 C12 110.72(15) . .
C10 C11 H11A 109.5 . .
C12 C11 H11A 109.5 . .
C10 C11 H11B 109.5 . .
C12 C11 H11B 109.5 . .
H11A C11 H11B 108.1 . .
C13 C12 C11 111.50(15) . .
C13 C12 H12A 109.3 . .
C11 C12 H12A 109.3 . .
C13 C12 H12B 109.3 . .
C11 C12 H12B 109.3 . .
H12A C12 H12B 108.0 . .
C12 C13 C14 110.72(15) . .
C12 C13 H13A 109.5 . .
C14 C13 H13A 109.5 . .
C12 C13 H13B 109.5 . .
C14 C13 H13B 109.5 . .
H13A C13 H13B 108.1 . .
C13 C14 C15 110.98(16) . .
C13 C14 H14A 109.4 . .
C15 C14 H14A 109.4 . .
C13 C14 H14B 109.4 . .
C15 C14 H14B 109.4 . .
H14A C14 H14B 108.0 . .
C10 C15 C14 110.48(14) . .
C10 C15 H15A 109.6 . .
C14 C15 H15A 109.6 . .
C10 C15 H15B 109.6 . .
C14 C15 H15B 109.6 . .
H15A C15 H15B 108.1 . .
Cl4' C16 Cl2 114.9(6) . .
Cl4' C16 Cl3 109.6(2) . .
Cl2 C16 Cl3 111.69(11) . .
Cl4' C16 Cl4 12.2(6) . .
Cl2 C16 Cl4 104.3(3) . .
Cl3 C16 Cl4 110.4(2) . .
Cl4' C16 H16 99.8 . .
Cl2 C16 H16 110.1 . .
Cl3 C16 H16 110.1 . .
Cl4 C16 H16 110.1 . .

loop_
_geom_bond_atom_site_label_1
_geom_bond_atom_site_label_2
_geom_bond_distance
_geom_bond_site_symmetry_2
Pt1 C1 2.0273(16) .
Pt1 C1 2.0273(16) 3_676
Pt1 Cl1 2.304(2) .
Pt1 Cl1 2.304(2) 3_676
Pt1 Cl1' 2.343(11) .
Pt1 Cl1' 2.343(11) 3_676
N1 C1 1.3532(19) .
N1 C2 1.385(2) .
N1 C4 1.472(2) .
N2 C1 1.354(2) .
N2 C3 1.387(2) .
N2 C10 1.4709(19) .
Cl2 C16 1.755(2) .
Cl3 C16 1.762(2) .
Cl4 C16 1.831(6) .
Cl4' C16 1.707(9) .
C2 C3 1.344(2) .
C2 H2 0.9500 .
C3 H3 0.9500 .
C4 C5 1.525(2) .
C4 C9 1.526(2) .
C4 H4 1.0000 .
C5 C6 1.528(2) .
C5 H5A 0.9900 .
C5 H5B 0.9900 .
C6 C7 1.524(2) .
C6 H6A 0.9900 .
C6 H6B 0.9900 .
C7 C8 1.527(2) .
C7 H7A 0.9900 .
C7 H7B 0.9900 .
C8 C9 1.532(2) .
C8 H8A 0.9900 .
C8 H8B 0.9900 .
C9 H9A 0.9900 .
C9 H9B 0.9900 .
C10 C15 1.525(2) .
C10 C11 1.529(2) .
C10 H10 1.0000 .
C11 C12 1.531(2) .
C11 H11A 0.9900 .
C11 H11B 0.9900 .
C12 C13 1.523(3) .
C12 H12A 0.9900 .
C12 H12B 0.9900 .
C13 C14 1.526(3) .
C13 H13A 0.9900 .
C13 H13B 0.9900 .
C14 C15 1.529(2) .
C14 H14A 0.9900 .
C14 H14B 0.9900 .
C15 H15A 0.9900 .
C15 H15B 0.9900 .
C16 H16 1.0000 .
